data_4068273
loop_
_publ_author_name
'Bredeau, St\'ephane'
'Ortega, Esteban'
'Delmas, Genevi\`eve'
'Richard, Philippe'
'Fr\"ohlich, Roland'
'Donnadieu, Bruno'
'Kehr, Gerald'
'Pirio, Nadine'
'Erker, Gerhard'
'Meunier, Philippe'

_publ_section_title
;
 Versatile Behavior of Conjugated Diynes with Zirconocene Reactive Species
;
_journal_issue 1
_journal_name_full Organometallics
_journal_page_first 181
_journal_paper_doi 10.1021/om800512u
_journal_volume 28
_journal_year 2009
_chemical_formula_moiety 'C34 H28 O S Zr'
_chemical_formula_sum 'C34 H28 O S Zr'
_chemical_formula_weight 575.84
_chemical_name_systematic
;

 ?

;
_space_group_IT_number 14
_symmetry_cell_setting monoclinic
_symmetry_space_group_name_Hall '-P 2ybc'
_symmetry_space_group_name_H-M 'P 1 21/c 1'
_atom_sites_solution_hydrogens geom
_atom_sites_solution_primary direct
_atom_sites_solution_secondary difmap
_audit_creation_method SHELXL-97
_cell_angle_alpha 90.021(16)
_cell_angle_beta 98.960(16)
_cell_angle_gamma 89.969(16)
_cell_formula_units_Z 4
_cell_length_a 12.748(2)
_cell_length_b 8.0431(15)
_cell_length_c 30.174(6)
_cell_measurement_reflns_used 8000
_cell_measurement_temperature 180(2)
_cell_measurement_theta_max 23.0
_cell_measurement_theta_min 2.0
_cell_volume 3056.1(10)
_computing_cell_refinement 'Crysalis Software Oxford Diffraction'
_computing_data_collection 'Crysalis Software Oxford Diffraction'
_computing_data_reduction 'Crysalis Software Oxford Diffraction'
_computing_molecular_graphics Ortep3
_computing_publication_material 'SHELXL-97 (Sheldrick, 1997)'
_computing_structure_refinement 'SHELXL-97 (Sheldrick, 1997)'
_computing_structure_solution SIR92
_diffrn_ambient_temperature 180(2)
_diffrn_measured_fraction_theta_full 0.997
_diffrn_measured_fraction_theta_max 0.997
_diffrn_measurement_device_type 'Crysalis Software Oxford Diffraction'
_diffrn_measurement_method ' Phi, Omega Scans'
_diffrn_radiation_monochromator graphite
_diffrn_radiation_source 'fine-focus sealed tube'
_diffrn_radiation_type 'Mo K\a'
_diffrn_radiation_wavelength 0.70930
_diffrn_reflns_av_R_equivalents 0.1520
_diffrn_reflns_av_sigmaI/netI 0.1980
_diffrn_reflns_limit_h_max 14
_diffrn_reflns_limit_h_min -14
_diffrn_reflns_limit_k_max 5
_diffrn_reflns_limit_k_min -8
_diffrn_reflns_limit_l_max 33
_diffrn_reflns_limit_l_min -33
_diffrn_reflns_number 16419
_diffrn_reflns_theta_full 23.20
_diffrn_reflns_theta_max 23.20
_diffrn_reflns_theta_min 2.87
_exptl_absorpt_coefficient_mu 0.451
_exptl_absorpt_correction_T_max 0.8683
_exptl_absorpt_correction_T_min 0.9585
_exptl_absorpt_correction_type refdelf
_exptl_absorpt_process_details none
_exptl_crystal_colour yellow
_exptl_crystal_density_diffrn 1.252
_exptl_crystal_density_method 'not measured'
_exptl_crystal_description 'prism frag'
_exptl_crystal_F_000 1184
_exptl_crystal_size_max 0.13
_exptl_crystal_size_mid 0.10
_exptl_crystal_size_min 0.09
_refine_diff_density_max 0.858
_refine_diff_density_min -0.898
_refine_diff_density_rms 0.132
_refine_ls_extinction_method none
_refine_ls_goodness_of_fit_ref 0.988
_refine_ls_hydrogen_treatment constr
_refine_ls_matrix_type full
_refine_ls_number_parameters 338
_refine_ls_number_reflns 4369
_refine_ls_number_restraints 10
_refine_ls_restrained_S_all 0.988
_refine_ls_R_factor_all 0.1729
_refine_ls_R_factor_gt 0.1001
_refine_ls_shift/su_max 0.000
_refine_ls_shift/su_mean 0.000
_refine_ls_structure_factor_coef Fsqd
_refine_ls_weighting_details 'calc w=1/[\s^2^(Fo^2^)+(0.1273P)^2^+0.0000P] where P=(Fo^2^+2Fc^2^)/3'
_refine_ls_weighting_scheme calc
_refine_ls_wR_factor_gt 0.2482
_refine_ls_wR_factor_ref 0.2787
_reflns_number_gt 2067
_reflns_number_total 4369
_reflns_threshold_expression >2sigma(I)
_cod_data_source_file om800512u_si_001.cif
_cod_data_source_block 11b_CCDC635391
_cod_original_sg_symbol_H-M 'P 21/c'
_cod_database_code 4068273

loop_
_symmetry_equiv_pos_as_xyz
'x, y, z'
'-x, y+1/2, -z+1/2'
'-x, -y, -z'
'x, -y-1/2, z-1/2'

loop_
_atom_site_label
_atom_site_type_symbol
_atom_site_fract_x
_atom_site_fract_y
_atom_site_fract_z
_atom_site_U_iso_or_equiv
_atom_site_adp_type
_atom_site_occupancy
_atom_site_symmetry_multiplicity
_atom_site_calc_flag
_atom_site_refinement_flags
Zr1 Zr 1.00062(11) -0.05947(15) 0.92634(4) 0.0393(5) Uani 1 1 d .
S1 S 0.8973(4) 0.0416(7) 0.98777(12) 0.097(2) Uani 1 1 d .
O1 O 0.6246(6) 0.6957(8) 1.0144(3) 0.033(2) Uani 1 1 d .
C1 C 0.8226(10) -0.0103(14) 0.8955(4) 0.038(3) Uani 1 1 d .
C2 C 0.7386(13) 0.0195(15) 0.9171(4) 0.052(4) Uani 1 1 d .
C3 C 0.7575(12) 0.0568(17) 0.9681(4) 0.054(4) Uani 1 1 d .
H3 H 0.7209 -0.0315 0.9834 0.065 Uiso 1 1 calc R
C4 C 0.7953(11) -0.0283(14) 0.8468(5) 0.044(3) Uani 1 1 d .
C5 C 0.7836(11) -0.0334(14) 0.8064(5) 0.047(4) Uani 1 1 d .
C6 C 0.7683(13) -0.0370(17) 0.7611(5) 0.050(4) Uani 1 1 d .
C7 C 0.8446(15) -0.0748(18) 0.7355(6) 0.080(5) Uani 1 1 d .
H7 H 0.9135 -0.1057 0.7499 0.096 Uiso 1 1 calc R
C8 C 0.822(2) -0.068(2) 0.6845(7) 0.102(8) Uani 1 1 d .
H8 H 0.8710 -0.1034 0.6659 0.122 Uiso 1 1 calc R
C9 C 0.716(2) -0.003(3) 0.6669(7) 0.102(8) Uani 1 1 d .
H9 H 0.6999 0.0182 0.6356 0.122 Uiso 1 1 calc R
C10 C 0.6466(19) 0.027(3) 0.6901(6) 0.110(8) Uani 1 1 d .
H10 H 0.5769 0.0567 0.6765 0.133 Uiso 1 1 calc R
C11 C 0.674(2) 0.015(2) 0.7404(6) 0.110(8) Uani 1 1 d .
H11 H 0.6222 0.0458 0.7582 0.132 Uiso 1 1 calc R
C12 C 0.6234(11) 0.0245(16) 0.8953(4) 0.044(3) Uani 1 1 d .
C13 C 0.5941(11) 0.1430(16) 0.8625(5) 0.052(4) Uani 1 1 d .
H13 H 0.6430 0.2262 0.8566 0.062 Uiso 1 1 calc R
C14 C 0.4916(14) 0.1389(19) 0.8380(5) 0.061(4) Uani 1 1 d .
H14 H 0.4718 0.2174 0.8147 0.073 Uiso 1 1 calc R
C15 C 0.4203(15) 0.025(2) 0.8472(5) 0.081(5) Uani 1 1 d .
H15 H 0.3504 0.0238 0.8308 0.097 Uiso 1 1 calc R
C16 C 0.4522(15) -0.0994(17) 0.8829(5) 0.067(5) Uani 1 1 d .
H16 H 0.4041 -0.1820 0.8899 0.080 Uiso 1 1 calc R
C17 C 0.5561(12) -0.0902(17) 0.9061(4) 0.049(4) Uani 1 1 d .
H17 H 0.5789 -0.1664 0.9297 0.059 Uiso 1 1 calc R
C18 C 0.7133(9) 0.2219(13) 0.9791(4) 0.031(3) Uani 1 1 d .
C19 C 0.7342(11) 0.3658(16) 0.9549(4) 0.051(4) Uani 1 1 d .
H19 H 0.7707 0.3568 0.9298 0.061 Uiso 1 1 calc R
C20 C 0.7011(9) 0.5191(14) 0.9678(4) 0.041(3) Uani 1 1 d .
H20 H 0.7130 0.6156 0.9511 0.050 Uiso 1 1 calc R
C21 C 0.6506(8) 0.5328(13) 1.0050(4) 0.030(3) Uani 1 1 d .
C22 C 0.6287(9) 0.3935(13) 1.0297(4) 0.029(3) Uani 1 1 d .
H22 H 0.5929 0.4049 1.0548 0.035 Uiso 1 1 calc R
C23 C 0.6595(9) 0.2422(13) 1.0170(4) 0.029(3) Uani 1 1 d .
H23 H 0.6451 0.1470 1.0337 0.035 Uiso 1 1 calc R
C24 C 0.5819(11) 0.7206(15) 1.0544(4) 0.047(4) Uani 1 1 d .
H24A H 0.5130 0.6644 1.0521 0.070 Uiso 1 1 calc R
H24B H 0.5725 0.8399 1.0591 0.070 Uiso 1 1 calc R
H24C H 0.6305 0.6746 1.0798 0.070 Uiso 1 1 calc R
C101 C 0.9922(17) -0.3093(17) 0.8754(5) 0.079(6) Uani 1 1 d D
H101 H 0.9841 -0.2940 0.8439 0.095 Uiso 1 1 calc R
C102 C 0.9089(11) -0.3291(14) 0.9000(4) 0.049(4) Uani 1 1 d D
H102 H 0.8349 -0.3243 0.8891 0.058 Uiso 1 1 calc R
C103 C 0.9568(11) -0.3571(16) 0.9434(5) 0.053(4) Uani 1 1 d D
H103 H 0.9201 -0.3799 0.9678 0.064 Uiso 1 1 calc R
C104 C 1.0678(13) -0.3470(16) 0.9466(7) 0.082(6) Uani 1 1 d D
H104 H 1.1184 -0.3597 0.9730 0.098 Uiso 1 1 calc R
C105 C 1.0892(13) -0.315(2) 0.9042(8) 0.100(9) Uani 1 1 d D
H105 H 1.1575 -0.3003 0.8960 0.120 Uiso 1 1 calc R
C201 C 1.0504(13) 0.0861(17) 0.8600(4) 0.059(4) Uani 1 1 d D
H201 H 1.0234 0.0382 0.8317 0.071 Uiso 1 1 calc R
C202 C 1.1450(14) 0.045(3) 0.8867(9) 0.135(12) Uani 1 1 d D
H202 H 1.1953 -0.0342 0.8799 0.161 Uiso 1 1 calc R
C203 C 1.153(2) 0.140(4) 0.9249(9) 0.25(3) Uani 1 1 d D
H203 H 1.2101 0.1365 0.9494 0.300 Uiso 1 1 calc R
C204 C 1.069(2) 0.238(2) 0.9218(5) 0.121(11) Uani 1 1 d D
H204 H 1.0557 0.3173 0.9437 0.145 Uiso 1 1 calc R
C205 C 1.0026(15) 0.2076(17) 0.8814(6) 0.090(7) Uani 1 1 d D
H205 H 0.9369 0.2608 0.8708 0.108 Uiso 1 1 calc R

loop_
_atom_site_aniso_label
_atom_site_aniso_U_11
_atom_site_aniso_U_22
_atom_site_aniso_U_33
_atom_site_aniso_U_23
_atom_site_aniso_U_13
_atom_site_aniso_U_12
Zr1 0.0550(9) 0.0322(7) 0.0328(7) -0.0013(7) 0.0134(6) 0.0056(7)
S1 0.094(4) 0.162(5) 0.033(2) -0.012(3) 0.003(2) 0.092(4)
O1 0.036(5) 0.021(4) 0.041(5) -0.002(4) 0.004(4) 0.010(4)
C1 0.041(8) 0.032(7) 0.044(8) 0.002(6) 0.013(7) 0.020(6)
C2 0.092(13) 0.034(7) 0.029(7) 0.012(6) 0.009(8) 0.023(7)
C3 0.088(12) 0.050(8) 0.026(7) 0.006(7) 0.016(7) 0.039(8)
C4 0.056(10) 0.031(7) 0.047(9) 0.009(7) 0.019(7) 0.019(7)
C5 0.070(11) 0.026(7) 0.045(9) 0.001(7) 0.013(8) 0.007(7)
C6 0.050(10) 0.039(8) 0.057(10) 0.006(7) -0.001(8) 0.003(8)
C7 0.116(15) 0.055(10) 0.083(12) 0.011(9) 0.056(12) 0.027(10)
C8 0.19(2) 0.041(9) 0.092(15) 0.001(10) 0.087(16) -0.009(13)
C9 0.14(2) 0.101(17) 0.065(14) -0.004(12) 0.024(15) -0.061(16)
C10 0.105(18) 0.16(2) 0.052(12) 0.037(13) -0.020(12) -0.064(16)
C11 0.16(2) 0.112(17) 0.074(14) -0.008(12) 0.054(15) -0.072(16)
C12 0.047(9) 0.049(9) 0.033(8) 0.002(6) 0.001(7) 0.016(7)
C13 0.035(9) 0.048(8) 0.072(10) 0.024(8) 0.009(8) 0.010(7)
C14 0.079(13) 0.064(10) 0.044(9) 0.022(8) 0.023(9) 0.000(9)
C15 0.090(14) 0.103(14) 0.052(10) -0.018(10) 0.019(10) 0.021(12)
C16 0.110(16) 0.043(9) 0.055(10) 0.003(7) 0.041(10) 0.020(9)
C17 0.050(10) 0.055(10) 0.039(8) -0.002(7) -0.002(8) 0.013(8)
C18 0.028(7) 0.027(6) 0.036(7) 0.008(5) -0.004(6) 0.010(5)
C19 0.064(11) 0.049(8) 0.045(8) 0.007(7) 0.028(8) -0.001(7)
C20 0.032(8) 0.025(7) 0.069(10) 0.012(6) 0.010(7) 0.006(6)
C21 0.011(6) 0.029(7) 0.046(7) -0.013(6) -0.002(5) 0.012(5)
C22 0.029(8) 0.034(7) 0.028(7) 0.000(5) 0.015(6) 0.009(5)
C23 0.030(7) 0.020(6) 0.040(7) 0.002(5) 0.011(6) -0.002(5)
C24 0.053(10) 0.042(8) 0.044(8) -0.021(6) 0.000(7) 0.008(7)
C101 0.15(2) 0.041(9) 0.058(11) -0.029(8) 0.065(13) -0.038(11)
C102 0.055(10) 0.032(7) 0.056(10) 0.010(7) -0.002(8) 0.023(7)
C103 0.035(9) 0.045(8) 0.078(11) 0.019(8) 0.004(8) -0.013(7)
C104 0.061(14) 0.017(7) 0.148(18) 0.000(10) -0.043(12) 0.025(8)
C105 0.039(11) 0.056(11) 0.22(3) -0.075(15) 0.067(16) -0.021(9)
C201 0.085(13) 0.046(9) 0.049(9) 0.000(8) 0.025(9) -0.014(9)
C202 0.027(11) 0.15(2) 0.23(3) 0.14(2) 0.006(15) 0.024(14)
C203 0.17(3) 0.26(4) 0.26(4) 0.22(4) -0.16(3) -0.17(3)
C204 0.27(4) 0.076(14) 0.018(9) 0.000(9) 0.017(14) -0.083(18)
C205 0.136(18) 0.036(9) 0.110(16) 0.048(10) 0.060(15) 0.008(10)

loop_
_atom_type_symbol
_atom_type_description
_atom_type_scat_dispersion_real
_atom_type_scat_dispersion_imag
_atom_type_scat_source
C C 0.0033 0.0016 'International Tables Vol C Tables 4.2.6.8 and 6.1.1.4'
H H 0.0000 0.0000 'International Tables Vol C Tables 4.2.6.8 and 6.1.1.4'
O O 0.0106 0.0060 'International Tables Vol C Tables 4.2.6.8 and 6.1.1.4'
S S 0.1246 0.1234 'International Tables Vol C Tables 4.2.6.8 and 6.1.1.4'
Zr Zr -2.9673 0.5597 'International Tables Vol C Tables 4.2.6.8 and 6.1.1.4'

loop_
_geom_angle_atom_site_label_1
_geom_angle_atom_site_label_2
_geom_angle_atom_site_label_3
_geom_angle
_geom_angle_site_symmetry_3
C1 Zr1 C201 87.4(5) .
C1 Zr1 C105 119.0(5) .
C201 Zr1 C105 89.4(7) .
C1 Zr1 C202 119.6(5) .
C201 Zr1 C202 32.2(5) .
C105 Zr1 C202 75.6(6) .
C1 Zr1 C104 121.6(5) .
C201 Zr1 C104 120.7(6) .
C105 Zr1 C104 31.9(4) .
C202 Zr1 C104 100.3(6) .
C1 Zr1 C101 86.9(6) .
C201 Zr1 C101 82.9(4) .
C105 Zr1 C101 32.4(4) .
C202 Zr1 C101 86.7(8) .
C104 Zr1 C101 52.7(5) .
C1 Zr1 C103 90.5(4) .
C201 Zr1 C103 134.6(4) .
C105 Zr1 C103 52.8(5) .
C202 Zr1 C103 128.4(6) .
C104 Zr1 C103 32.4(4) .
C101 Zr1 C103 51.7(5) .
C1 Zr1 C203 125.8(6) .
C201 Zr1 C203 52.6(6) .
C105 Zr1 C203 97.9(8) .
C202 Zr1 C203 31.7(6) .
C104 Zr1 C203 110.8(8) .
C101 Zr1 C203 117.1(8) .
C103 Zr1 C203 143.1(7) .
C1 Zr1 C102 69.5(4) .
C201 Zr1 C102 108.3(4) .
C105 Zr1 C102 54.1(4) .
C202 Zr1 C102 118.6(7) .
C104 Zr1 C102 53.9(4) .
C101 Zr1 C102 32.1(4) .
C103 Zr1 C102 31.5(4) .
C203 Zr1 C102 149.0(9) .
C1 Zr1 C205 74.7(5) .
C201 Zr1 C205 31.5(4) .
C105 Zr1 C205 120.9(6) .
C202 Zr1 C205 52.3(5) .
C104 Zr1 C205 151.3(7) .
C101 Zr1 C205 110.6(5) .
C103 Zr1 C205 158.3(6) .
C203 Zr1 C205 51.9(6) .
C102 Zr1 C205 126.8(6) .
C1 Zr1 C204 97.9(7) .
C201 Zr1 C204 52.0(4) .
C105 Zr1 C204 126.0(7) .
C202 Zr1 C204 51.3(7) .
C104 Zr1 C204 140.3(8) .
C101 Zr1 C204 134.1(5) .
C103 Zr1 C204 169.9(6) .
C203 Zr1 C204 30.2(5) .
C102 Zr1 C204 158.3(5) .
C205 Zr1 C204 31.7(4) .
C1 Zr1 S1 70.1(3) .
C201 Zr1 S1 131.0(4) .
C105 Zr1 S1 139.5(5) .
C202 Zr1 S1 137.7(6) .
C104 Zr1 S1 108.1(5) .
C101 Zr1 S1 135.6(4) .
C103 Zr1 S1 89.9(4) .
C203 Zr1 S1 107.1(8) .
C102 Zr1 S1 103.5(4) .
C205 Zr1 S1 99.6(4) .
C204 Zr1 S1 87.7(5) .
C3 S1 Zr1 112.3(4) .
C3 S1 Zr1 128.0(4) 3_757
Zr1 S1 Zr1 118.80(16) 3_757
C21 O1 C24 116.3(9) .
C2 C1 C4 114.6(13) .
C2 C1 Zr1 128.8(10) .
C4 C1 Zr1 116.4(8) .
C1 C2 C12 125.6(12) .
C1 C2 C3 119.9(14) .
C12 C2 C3 114.5(12) .
C18 C3 C2 112.6(10) .
C18 C3 S1 112.1(10) .
C2 C3 S1 107.9(9) .
C5 C4 C1 172.4(15) .
C4 C5 C6 178.6(16) .
C11 C6 C5 116.5(15) .
C11 C6 C7 118.3(16) .
C5 C6 C7 125.0(16) .
C6 C7 C8 121.5(18) .
C9 C8 C7 113.6(17) .
C10 C9 C8 124(2) .
C9 C10 C11 119(2) .
C6 C11 C10 123(2) .
C17 C12 C13 122.6(14) .
C17 C12 C2 119.6(12) .
C13 C12 C2 117.7(13) .
C12 C13 C14 119.2(13) .
C15 C14 C13 120.7(15) .
C14 C15 C16 119.4(17) .
C17 C16 C15 117.4(15) .
C12 C17 C16 120.6(13) .
C19 C18 C23 118.1(10) .
C19 C18 C3 120.2(11) .
C23 C18 C3 121.3(10) .
C20 C19 C18 119.6(12) .
C19 C20 C21 120.2(11) .
C20 C21 O1 113.3(10) .
C20 C21 C22 121.7(10) .
O1 C21 C22 125.0(10) .
C23 C22 C21 118.8(10) .
C22 C23 C18 121.6(10) .
C102 C101 C105 109.8(13) .
C102 C101 Zr1 74.4(8) .
C105 C101 Zr1 72.5(8) .
C103 C102 C101 105.3(13) .
C103 C102 Zr1 74.1(8) .
C101 C102 Zr1 73.5(8) .
C102 C103 C104 110.4(14) .
C102 C103 Zr1 74.4(7) .
C104 C103 Zr1 73.0(7) .
C105 C104 C103 107.0(14) .
C105 C104 Zr1 73.3(9) .
C103 C104 Zr1 74.6(7) .
C104 C105 C101 107.5(13) .
C104 C105 Zr1 74.9(8) .
C101 C105 Zr1 75.1(9) .
C205 C201 C202 107.9(15) .
C205 C201 Zr1 76.6(8) .
C202 C201 Zr1 74.2(10) .
C203 C202 C201 107.7(16) .
C203 C202 Zr1 75.7(17) .
C201 C202 Zr1 73.6(9) .
C204 C203 C202 108.4(17) .
C204 C203 Zr1 76.1(15) .
C202 C203 Zr1 72.6(16) .
C203 C204 C205 109.3(16) .
C203 C204 Zr1 73.7(15) .
C205 C204 Zr1 73.5(9) .
C201 C205 C204 106.6(15) .
C201 C205 Zr1 72.0(8) .
C204 C205 Zr1 74.8(9) .

loop_
_geom_bond_atom_site_label_1
_geom_bond_atom_site_label_2
_geom_bond_distance
_geom_bond_site_symmetry_2
Zr1 C1 2.348(13) .
Zr1 C201 2.486(13) .
Zr1 C105 2.489(15) .
Zr1 C202 2.49(2) .
Zr1 C104 2.508(13) .
Zr1 C101 2.522(13) .
Zr1 C103 2.529(13) .
Zr1 C203 2.53(3) .
Zr1 C102 2.532(13) .
Zr1 C205 2.543(13) .
Zr1 C204 2.560(17) .
Zr1 S1 2.568(4) .
S1 C3 1.792(15) .
S1 Zr1 2.717(4) 3_757
O1 C21 1.392(12) .
O1 C24 1.413(13) .
C1 C2 1.357(18) .
C1 C4 1.466(18) .
C2 C12 1.513(19) .
C2 C3 1.551(16) .
C3 C18 1.499(16) .
C4 C5 1.205(17) .
C5 C6 1.350(19) .
C6 C11 1.33(2) .
C6 C7 1.37(2) .
C7 C8 1.52(2) .
C8 C9 1.47(3) .
C9 C10 1.23(3) .
C10 C11 1.51(2) .
C12 C17 1.334(18) .
C12 C13 1.384(17) .
C13 C14 1.398(19) .
C14 C15 1.35(2) .
C15 C16 1.48(2) .
C16 C17 1.40(2) .
C18 C19 1.417(16) .
C18 C23 1.433(15) .
C19 C20 1.379(16) .
C20 C21 1.383(15) .
C21 C22 1.396(15) .
C22 C23 1.351(14) .
C101 C102 1.396(18) .
C101 C105 1.397(19) .
C102 C103 1.374(17) .
C103 C104 1.406(18) .
C104 C105 1.372(18) .
C201 C205 1.366(17) .
C201 C202 1.383(18) .
C202 C203 1.37(2) .
C203 C204 1.33(2) .
C204 C205 1.394(19) .
